data_4317685
loop_
_publ_author_name
'Carole Baffert'
'Marie-No\"elle Collomb'
'Alain Deronzier'
'Jacques P\'ecaut'
'Julian Limburg'
'Robert H. Crabtree'
'Gary W. Brudvig'

_publ_section_title
;
 Two New Terpyridine Dimanganese Complexes: A Manganese(III,III) Complex
 with a Single Unsupported Oxo Bridge and a Manganese(III,IV) Complex with
 a Dioxo Bridge. Synthesis, Structure, and Redox Properties
;
_journal_name_full 'Inorganic Chemistry'
_journal_page_first 1404
_journal_page_last 1411
_journal_paper_doi 10.1021/ic0107375
_journal_volume 41
_journal_year 2002
_chemical_formula_sum 'C36 H25 Cl F6 Mn2 N7 O10'
_chemical_formula_weight 974.96
_chemical_name_systematic
;
  [Mn2III,IV(O)2(terpy)2(CF3CO2)2](ClO4).CH3CN
;
_space_group_IT_number 14
_symmetry_cell_setting monoclinic
_symmetry_space_group_name_Hall '-P 2yn'
_symmetry_space_group_name_H-M 'P 1 21/n 1'
_atom_sites_solution_hydrogens geom
_atom_sites_solution_primary direct
_atom_sites_solution_secondary difmap
_audit_creation_method SHELXL-97
_cell_angle_alpha 90.00
_cell_angle_beta 100.8680(10)
_cell_angle_gamma 90.00
_cell_formula_units_Z 4
_cell_length_a 9.6174(6)
_cell_length_b 22.0264(13)
_cell_length_c 18.1985(11)
_cell_measurement_temperature 193(2)
_cell_volume 3786.0(4)
_computing_cell_refinement 'Bruker SMART'
_computing_data_collection 'Bruker SMART'
_computing_data_reduction 'Bruker SHELXTL'
_computing_molecular_graphics 'Bruker SHELXTL'
_computing_publication_material 'Bruker SHELXTL'
_computing_structure_refinement 'SHELXL-97 (Sheldrick, 1997)'
_computing_structure_solution 'SHELXS-97 (Sheldrick, 1990)'
_diffrn_ambient_temperature 193(2)
_diffrn_measured_fraction_theta_full 0.903
_diffrn_measured_fraction_theta_max 0.903
_diffrn_measurement_device_type 'CCD area detector'
_diffrn_measurement_method 'phi and omega scans'
_diffrn_radiation_monochromator graphite
_diffrn_radiation_source 'fine-focus sealed tube'
_diffrn_radiation_type MoK\a
_diffrn_radiation_wavelength 0.71073
_diffrn_reflns_av_R_equivalents 0.0325
_diffrn_reflns_av_sigmaI/netI 0.0623
_diffrn_reflns_limit_h_max 13
_diffrn_reflns_limit_h_min -6
_diffrn_reflns_limit_k_max 29
_diffrn_reflns_limit_k_min -29
_diffrn_reflns_limit_l_max 22
_diffrn_reflns_limit_l_min -24
_diffrn_reflns_number 24176
_diffrn_reflns_theta_full 28.96
_diffrn_reflns_theta_max 28.96
_diffrn_reflns_theta_min 1.47
_exptl_absorpt_coefficient_mu 0.837
_exptl_absorpt_correction_type none
_exptl_crystal_density_diffrn 1.710
_exptl_crystal_density_method 'not measured'
_exptl_crystal_F_000 1964
_exptl_crystal_size_max 0.2
_exptl_crystal_size_mid 0.2
_exptl_crystal_size_min 0.5
_refine_diff_density_max 0.956
_refine_diff_density_min -0.883
_refine_diff_density_rms 0.088
_refine_ls_extinction_method none
_refine_ls_goodness_of_fit_ref 0.937
_refine_ls_hydrogen_treatment mixed
_refine_ls_matrix_type full
_refine_ls_number_parameters 659
_refine_ls_number_reflns 9057
_refine_ls_number_restraints 0
_refine_ls_restrained_S_all 0.937
_refine_ls_R_factor_all 0.0686
_refine_ls_R_factor_gt 0.0370
_refine_ls_shift/su_max 0.405
_refine_ls_shift/su_mean 0.010
_refine_ls_structure_factor_coef Fsqd
_refine_ls_weighting_details 'calc w=1/[\s^2^(Fo^2^)+(0.0658P)^2^+0.0000P] where P=(Fo^2^+2Fc^2^)/3'
_refine_ls_weighting_scheme calc
_refine_ls_wR_factor_gt 0.0946
_refine_ls_wR_factor_ref 0.1102
_reflns_number_gt 5916
_reflns_number_total 9057
_reflns_threshold_expression >2sigma(I)
_cod_data_source_file ic0107375_1.cif
_cod_data_source_block struc_for_3b
_cod_depositor_comments
;
The following automatic conversions were performed:

'_symmetry_cell_setting' value 'Monoclinic' changed to 'monoclinic'
according to the built-in table from CIF Core dictionary named
'cif_core.dic' version 2.4.1 from 2010-06-29.

Automatic conversion script
Id: cif_fix_values 1646 2011-03-28 12:23:43Z adriana 
;
_cod_database_code 4317685

loop_
_symmetry_equiv_pos_as_xyz
'x, y, z'
'-x+1/2, y+1/2, -z+1/2'
'-x, -y, -z'
'x-1/2, -y-1/2, z-1/2'

loop_
_atom_site_label
_atom_site_type_symbol
_atom_site_fract_x
_atom_site_fract_y
_atom_site_fract_z
_atom_site_U_iso_or_equiv
_atom_site_adp_type
_atom_site_occupancy
_atom_site_symmetry_multiplicity
_atom_site_calc_flag
_atom_site_refinement_flags
_atom_site_disorder_assembly
_atom_site_disorder_group
Mn1 Mn 0.01594(4) 0.054390(16) 0.212649(19) 0.01694(10) Uani 1 1 d . . .
Mn2 Mn 0.18445(4) 0.087612(16) 0.344249(19) 0.01671(10) Uani 1 1 d . . .
F1 F -0.3016(4) -0.10728(13) 0.2204(3) 0.185(2) Uani 1 1 d . . .
F2 F -0.3650(4) -0.06737(18) 0.11684(17) 0.173(2) Uani 1 1 d . . .
F3 F -0.4822(2) -0.05585(12) 0.19800(13) 0.0867(9) Uani 1 1 d . . .
F21 F 0.65402(17) 0.19578(8) 0.46327(9) 0.0444(5) Uani 1 1 d . . .
F22 F 0.5764(2) 0.24923(8) 0.36715(10) 0.0488(5) Uani 1 1 d . . .
F23 F 0.6300(2) 0.15566(9) 0.35495(11) 0.0586(6) Uani 1 1 d . . .
O1 O 0.02393(18) 0.04690(7) 0.31471(9) 0.0199(4) Uani 1 1 d . . .
O2 O 0.18674(18) 0.09287(7) 0.24745(9) 0.0197(4) Uani 1 1 d . . .
O11 O -0.15734(19) 0.00377(8) 0.18389(10) 0.0261(4) Uani 1 1 d . . .
O12 O -0.2964(2) 0.02408(9) 0.26827(11) 0.0364(5) Uani 1 1 d . . .
O21 O 0.37508(18) 0.12792(7) 0.36917(9) 0.0237(4) Uani 1 1 d . . .
O22 O 0.3612(2) 0.20930(11) 0.44188(12) 0.0504(6) Uani 1 1 d . . .
N1 N -0.1156(2) 0.13885(9) 0.18396(11) 0.0206(5) Uani 1 1 d . . .
N2 N 0.0408(2) 0.08083(9) 0.10338(11) 0.0185(4) Uani 1 1 d . . .
N3 N 0.1171(2) -0.02522(9) 0.16312(11) 0.0220(5) Uani 1 1 d . . .
N21 N 0.2956(2) 0.01092(9) 0.37778(11) 0.0213(5) Uani 1 1 d . . .
N22 N 0.1602(2) 0.08055(9) 0.45096(11) 0.0187(4) Uani 1 1 d . . .
N23 N 0.0894(2) 0.16742(9) 0.35851(11) 0.0190(4) Uani 1 1 d . . .
C1 C -0.2081(3) 0.16205(12) 0.22307(15) 0.0242(6) Uani 1 1 d . . .
H1 H -0.224(3) 0.1403(12) 0.2615(15) 0.026(7) Uiso 1 1 d . . .
C2 C -0.2806(3) 0.21541(13) 0.20358(16) 0.0313(7) Uani 1 1 d . . .
H2 H -0.345(3) 0.2313(12) 0.2293(14) 0.030(8) Uiso 1 1 d . . .
C3 C -0.2557(3) 0.24640(14) 0.14118(17) 0.0362(7) Uani 1 1 d . . .
H3 H -0.306(3) 0.2811(13) 0.1281(16) 0.038(8) Uiso 1 1 d . . .
C4 C -0.1614(3) 0.22277(13) 0.09999(16) 0.0321(7) Uani 1 1 d . . .
H4 H -0.145(3) 0.2417(14) 0.0591(16) 0.043(9) Uiso 1 1 d . . .
C5 C -0.0940(3) 0.16882(11) 0.12242(13) 0.0217(5) Uani 1 1 d . . .
C6 C 0.0030(3) 0.13767(11) 0.08003(13) 0.0210(5) Uani 1 1 d . . .
C7 C 0.0494(3) 0.16311(13) 0.01927(15) 0.0296(6) Uani 1 1 d . . .
H7 H 0.019(3) 0.2007(12) 0.0039(14) 0.027(7) Uiso 1 1 d . . .
C8 C 0.1311(3) 0.12851(13) -0.01901(16) 0.0339(7) Uani 1 1 d . . .
H8 H 0.161(3) 0.1453(12) -0.0605(15) 0.029(7) Uiso 1 1 d . . .
C9 C 0.1669(3) 0.06958(13) 0.00318(15) 0.0291(6) Uani 1 1 d . . .
H9 H 0.221(3) 0.0413(13) -0.0242(16) 0.038(8) Uiso 1 1 d . . .
C10 C 0.1215(3) 0.04719(11) 0.06584(13) 0.0208(5) Uani 1 1 d . . .
C11 C 0.1570(3) -0.01445(11) 0.09691(13) 0.0217(5) Uani 1 1 d . . .
C12 C 0.2210(3) -0.05870(13) 0.06026(15) 0.0272(6) Uani 1 1 d . . .
H12 H 0.258(3) -0.0500(12) 0.0156(16) 0.035(8) Uiso 1 1 d . . .
C13 C 0.2398(3) -0.11599(14) 0.09153(17) 0.0348(7) Uani 1 1 d . . .
H13 H 0.282(3) -0.1447(13) 0.0702(14) 0.028(8) Uiso 1 1 d . . .
C14 C 0.1957(3) -0.12790(13) 0.15740(17) 0.0324(7) Uani 1 1 d . . .
H14 H 0.199(3) -0.1653(12) 0.1778(14) 0.030(8) Uiso 1 1 d . . .
C15 C 0.1357(3) -0.08140(12) 0.19228(16) 0.0271(6) Uani 1 1 d . . .
H15 H 0.101(3) -0.0886(11) 0.2374(14) 0.020(7) Uiso 1 1 d . . .
C16 C -0.2612(3) -0.00338(12) 0.21669(15) 0.0264(6) Uani 1 1 d . . .
C17 C -0.3542(4) -0.05699(18) 0.1850(2) 0.0587(11) Uani 1 1 d . . .
C21 C 0.3778(3) -0.01862(12) 0.33749(16) 0.0276(6) Uani 1 1 d . . .
H21 H 0.384(3) -0.0058(12) 0.2869(15) 0.032(8) Uiso 1 1 d . . .
C22 C 0.4555(4) -0.06928(13) 0.36517(18) 0.0358(7) Uani 1 1 d . . .
H22 H 0.514(4) -0.0855(14) 0.3382(18) 0.053(10) Uiso 1 1 d . . .
C23 C 0.4494(4) -0.08995(13) 0.43593(17) 0.0369(7) Uani 1 1 d . . .
H23 H 0.502(3) -0.1253(14) 0.4540(17) 0.051(10) Uiso 1 1 d . . .
C24 C 0.3675(3) -0.05882(13) 0.47861(17) 0.0329(7) Uani 1 1 d . . .
H24 H 0.363(3) -0.0728(12) 0.5229(17) 0.034(8) Uiso 1 1 d . . .
C25 C 0.2919(3) -0.00852(11) 0.44871(13) 0.0229(6) Uani 1 1 d . . .
C26 C 0.2055(3) 0.02997(11) 0.48929(13) 0.0225(6) Uani 1 1 d . . .
C27 C 0.1696(3) 0.01966(13) 0.55882(14) 0.0282(6) Uani 1 1 d . . .
H27 H 0.199(3) -0.0160(12) 0.5849(14) 0.025(7) Uiso 1 1 d . . .
C28 C 0.0834(3) 0.06150(13) 0.58508(16) 0.0328(7) Uani 1 1 d . . .
H28 H 0.060(3) 0.0542(12) 0.6304(17) 0.037(8) Uiso 1 1 d . . .
C29 C 0.0366(3) 0.11278(13) 0.54430(15) 0.0297(6) Uani 1 1 d . . .
H29 H -0.018(3) 0.1400(12) 0.5615(15) 0.033(8) Uiso 1 1 d . . .
C30 C 0.0775(3) 0.12181(11) 0.47617(14) 0.0222(6) Uani 1 1 d . . .
C31 C 0.0436(3) 0.17373(11) 0.42487(14) 0.0218(5) Uani 1 1 d . . .
C32 C -0.0181(3) 0.22726(13) 0.44213(16) 0.0297(6) Uani 1 1 d . . .
H32 H -0.050(3) 0.2302(11) 0.4878(14) 0.024(7) Uiso 1 1 d . . .
C33 C -0.0317(3) 0.27464(13) 0.39178(18) 0.0346(7) Uani 1 1 d . . .
H33 H -0.075(3) 0.3103(13) 0.4044(15) 0.038(8) Uiso 1 1 d . . .
C34 C 0.0179(3) 0.26863(13) 0.32604(17) 0.0313(7) Uani 1 1 d . . .
H34 H 0.007(3) 0.3011(13) 0.2897(15) 0.033(8) Uiso 1 1 d . . .
C35 C 0.0781(3) 0.21382(11) 0.31071(15) 0.0231(6) Uani 1 1 d . . .
H35 H 0.117(3) 0.2077(12) 0.2624(15) 0.030(7) Uiso 1 1 d . . .
C36 C 0.4184(3) 0.17608(12) 0.40292(14) 0.0253(6) Uani 1 1 d . . .
C37 C 0.5700(3) 0.19396(12) 0.39557(15) 0.0279(6) Uani 1 1 d . . .
Cl Cl 0.80243(8) 0.21924(3) 0.65857(4) 0.03631(18) Uani 1 1 d . . .
O31 O 0.8464(3) 0.15746(11) 0.65826(13) 0.0687(8) Uani 1 1 d . . .
O32 O 0.8603(3) 0.24820(13) 0.72846(12) 0.0660(8) Uani 1 1 d . . .
O33 O 0.6518(3) 0.22115(12) 0.64959(15) 0.0633(7) Uani 1 1 d . . .
O34 O 0.8476(3) 0.25056(11) 0.59822(12) 0.0556(7) Uani 1 1 d . . .
N41 N -0.4412(4) 0.1118(2) 0.0480(2) 0.1059(16) Uani 1 1 d . . .
C41 C -0.4929(4) 0.11021(19) 0.0983(2) 0.0582(10) Uani 1 1 d . . .
C42 C -0.5604(5) 0.1095(2) 0.1635(2) 0.0477(9) Uani 1 1 d . . .
H42A H -0.495(5) 0.0994(19) 0.211(2) 0.090(15) Uiso 1 1 d . . .
H42B H -0.589(5) 0.148(2) 0.173(3) 0.12(2) Uiso 1 1 d . . .
H42C H -0.642(6) 0.094(2) 0.157(3) 0.12(2) Uiso 1 1 d . . .

loop_
_atom_site_aniso_label
_atom_site_aniso_U_11
_atom_site_aniso_U_22
_atom_site_aniso_U_33
_atom_site_aniso_U_23
_atom_site_aniso_U_13
_atom_site_aniso_U_12
Mn1 0.0183(2) 0.01952(19) 0.01369(18) 0.00033(14) 0.00481(15) -0.00153(16)
Mn2 0.0187(2) 0.01777(19) 0.01418(19) 0.00058(14) 0.00447(15) -0.00067(16)
F1 0.143(3) 0.0463(18) 0.337(6) -0.013(3) -0.026(4) -0.033(2)
F2 0.172(3) 0.273(4) 0.108(2) -0.148(3) 0.116(2) -0.190(3)
F3 0.0525(15) 0.141(2) 0.0766(16) -0.0520(15) 0.0370(13) -0.0597(15)
F21 0.0282(10) 0.0633(12) 0.0386(10) 0.0020(9) -0.0018(8) -0.0103(9)
F22 0.0532(12) 0.0437(10) 0.0508(11) 0.0122(9) 0.0129(10) -0.0148(9)
F23 0.0466(12) 0.0608(12) 0.0810(14) -0.0387(11) 0.0441(11) -0.0196(10)
O1 0.0226(10) 0.0214(9) 0.0163(8) 0.0022(7) 0.0051(7) -0.0050(7)
O2 0.0207(9) 0.0222(9) 0.0170(9) 0.0008(7) 0.0057(7) -0.0038(7)
O11 0.0239(10) 0.0307(10) 0.0250(10) -0.0050(8) 0.0076(8) -0.0074(8)
O12 0.0336(12) 0.0454(12) 0.0327(11) -0.0112(9) 0.0127(9) -0.0035(10)
O21 0.0210(10) 0.0230(9) 0.0270(10) -0.0030(7) 0.0042(8) -0.0037(8)
O22 0.0315(12) 0.0684(15) 0.0544(14) -0.0419(12) 0.0161(11) -0.0099(11)
N1 0.0184(11) 0.0240(11) 0.0199(11) 0.0014(8) 0.0046(9) -0.0005(9)
N2 0.0165(11) 0.0238(11) 0.0151(10) -0.0002(8) 0.0027(8) -0.0023(9)
N3 0.0233(12) 0.0248(11) 0.0185(11) 0.0012(9) 0.0057(9) -0.0005(10)
N21 0.0222(12) 0.0221(11) 0.0191(11) 0.0007(8) 0.0026(9) -0.0011(9)
N22 0.0203(11) 0.0210(11) 0.0148(10) -0.0002(8) 0.0029(9) -0.0034(9)
N23 0.0189(11) 0.0193(10) 0.0189(11) -0.0022(8) 0.0037(9) -0.0026(9)
C1 0.0226(15) 0.0293(15) 0.0217(14) -0.0001(11) 0.0063(12) -0.0010(12)
C2 0.0267(16) 0.0352(16) 0.0338(16) -0.0024(13) 0.0104(13) 0.0074(13)
C3 0.0388(19) 0.0301(16) 0.0396(18) 0.0060(13) 0.0074(15) 0.0130(14)
C4 0.0353(18) 0.0321(16) 0.0301(16) 0.0099(13) 0.0095(14) 0.0052(13)
C5 0.0203(14) 0.0238(13) 0.0206(13) 0.0008(10) 0.0030(11) -0.0031(11)
C6 0.0185(13) 0.0245(13) 0.0191(13) 0.0005(10) 0.0011(11) -0.0025(11)
C7 0.0333(17) 0.0289(15) 0.0279(15) 0.0092(12) 0.0090(13) -0.0013(13)
C8 0.0385(18) 0.0422(17) 0.0260(15) 0.0083(13) 0.0190(14) -0.0024(14)
C9 0.0296(16) 0.0356(16) 0.0250(15) 0.0018(12) 0.0125(13) 0.0003(13)
C10 0.0184(13) 0.0276(14) 0.0157(12) -0.0029(10) 0.0014(10) -0.0030(11)
C11 0.0175(13) 0.0286(14) 0.0192(13) -0.0032(10) 0.0037(11) -0.0017(11)
C12 0.0247(15) 0.0355(16) 0.0221(14) -0.0047(12) 0.0062(12) 0.0035(13)
C13 0.0321(17) 0.0351(17) 0.0370(18) -0.0113(14) 0.0062(14) 0.0093(14)
C14 0.0365(18) 0.0245(15) 0.0351(17) -0.0001(12) 0.0042(14) 0.0039(13)
C15 0.0291(16) 0.0249(14) 0.0276(15) 0.0024(11) 0.0060(13) -0.0001(12)
C16 0.0270(15) 0.0289(14) 0.0236(14) -0.0005(11) 0.0052(12) -0.0030(12)
C17 0.054(2) 0.061(2) 0.072(3) -0.028(2) 0.040(2) -0.029(2)
C21 0.0295(16) 0.0268(15) 0.0272(15) 0.0001(11) 0.0074(13) 0.0024(12)
C22 0.0378(19) 0.0304(16) 0.0399(18) -0.0022(13) 0.0090(15) 0.0097(14)
C23 0.045(2) 0.0261(15) 0.0372(17) 0.0053(13) 0.0022(15) 0.0089(15)
C24 0.0412(19) 0.0260(15) 0.0293(16) 0.0073(12) 0.0010(14) 0.0017(13)
C25 0.0256(14) 0.0228(13) 0.0187(13) 0.0029(10) 0.0001(11) -0.0036(11)
C26 0.0269(14) 0.0229(13) 0.0157(12) 0.0001(10) -0.0009(11) -0.0067(11)
C27 0.0363(17) 0.0301(15) 0.0170(13) 0.0046(11) 0.0020(12) -0.0086(13)
C28 0.0393(18) 0.0425(17) 0.0187(14) -0.0001(12) 0.0108(13) -0.0113(15)
C29 0.0316(17) 0.0342(16) 0.0263(15) -0.0074(12) 0.0128(13) -0.0064(14)
C30 0.0222(14) 0.0249(14) 0.0200(13) -0.0052(10) 0.0055(11) -0.0049(11)
C31 0.0186(14) 0.0251(13) 0.0225(13) -0.0041(10) 0.0059(11) -0.0031(11)
C32 0.0257(16) 0.0330(16) 0.0319(16) -0.0090(12) 0.0090(13) 0.0015(12)
C33 0.0320(17) 0.0226(15) 0.0500(19) -0.0054(13) 0.0096(15) 0.0060(13)
C34 0.0314(17) 0.0221(14) 0.0393(17) 0.0030(12) 0.0042(14) 0.0001(12)
C35 0.0222(14) 0.0204(13) 0.0263(14) 0.0020(10) 0.0038(12) -0.0033(11)
C36 0.0226(15) 0.0333(15) 0.0190(13) -0.0039(11) 0.0017(11) -0.0013(12)
C37 0.0318(16) 0.0276(15) 0.0257(14) -0.0077(11) 0.0092(13) -0.0088(12)
Cl 0.0382(4) 0.0436(4) 0.0301(4) 0.0008(3) 0.0142(3) 0.0018(3)
O31 0.094(2) 0.0612(16) 0.0624(17) 0.0191(13) 0.0440(16) 0.0372(15)
O32 0.0705(19) 0.097(2) 0.0318(13) -0.0113(13) 0.0114(13) -0.0236(16)
O33 0.0355(14) 0.0771(18) 0.0796(19) -0.0118(14) 0.0166(13) -0.0008(13)
O34 0.0790(19) 0.0598(15) 0.0333(12) 0.0018(11) 0.0243(12) -0.0150(14)
N41 0.073(3) 0.188(5) 0.068(3) -0.056(3) 0.040(2) -0.039(3)
C41 0.034(2) 0.090(3) 0.052(2) -0.028(2) 0.0121(18) -0.0126(19)
C42 0.036(2) 0.066(3) 0.044(2) 0.0008(18) 0.0168(18) -0.003(2)

loop_
_atom_type_symbol
_atom_type_description
_atom_type_scat_dispersion_real
_atom_type_scat_dispersion_imag
_atom_type_scat_source
C C 0.0033 0.0016 'International Tables Vol C Tables 4.2.6.8 and 6.1.1.4'
H H 0.0000 0.0000 'International Tables Vol C Tables 4.2.6.8 and 6.1.1.4'
N N 0.0061 0.0033 'International Tables Vol C Tables 4.2.6.8 and 6.1.1.4'
O O 0.0106 0.0060 'International Tables Vol C Tables 4.2.6.8 and 6.1.1.4'
F F 0.0171 0.0103 'International Tables Vol C Tables 4.2.6.8 and 6.1.1.4'
Cl Cl 0.1484 0.1585 'International Tables Vol C Tables 4.2.6.8 and 6.1.1.4'
Mn Mn 0.3368 0.7283 'International Tables Vol C Tables 4.2.6.8 and 6.1.1.4'

loop_
_geom_angle_atom_site_label_1
_geom_angle_atom_site_label_2
_geom_angle_atom_site_label_3
_geom_angle
_geom_angle_site_symmetry_1
_geom_angle_site_symmetry_3
_geom_angle_publ_flag
O2 Mn1 O1 80.28(7) . . ?
O2 Mn1 O11 172.36(8) . . ?
O1 Mn1 O11 95.05(7) . . ?
O2 Mn1 N2 86.88(7) . . ?
O1 Mn1 N2 166.11(7) . . ?
O11 Mn1 N2 98.26(7) . . ?
O2 Mn1 N1 97.15(7) . . ?
O1 Mn1 N1 102.77(7) . . ?
O11 Mn1 N1 89.76(8) . . ?
N2 Mn1 N1 73.44(7) . . ?
O2 Mn1 N3 94.04(7) . . ?
O1 Mn1 N3 112.90(7) . . ?
O11 Mn1 N3 82.14(7) . . ?
N2 Mn1 N3 73.06(7) . . ?
N1 Mn1 N3 143.92(7) . . ?
O2 Mn1 Mn2 40.03(5) . . ?
O1 Mn1 Mn2 40.31(5) . . ?
O11 Mn1 Mn2 135.27(5) . . ?
N2 Mn1 Mn2 126.46(6) . . ?
N1 Mn1 Mn2 101.34(5) . . ?
N3 Mn1 Mn2 109.12(5) . . ?
O2 Mn2 O1 84.55(7) . . ?
O2 Mn2 N22 174.10(8) . . ?
O1 Mn2 N22 90.04(8) . . ?
O2 Mn2 O21 90.78(7) . . ?
O1 Mn2 O21 173.46(7) . . ?
N22 Mn2 O21 94.79(8) . . ?
O2 Mn2 N23 99.31(8) . . ?
O1 Mn2 N23 95.13(8) . . ?
N22 Mn2 N23 78.75(8) . . ?
O21 Mn2 N23 90.14(8) . . ?
O2 Mn2 N21 104.41(8) . . ?
O1 Mn2 N21 92.83(8) . . ?
N22 Mn2 N21 78.19(8) . . ?
O21 Mn2 N21 83.88(8) . . ?
N23 Mn2 N21 155.58(8) . . ?
O2 Mn2 Mn1 42.28(5) . . ?
O1 Mn2 Mn1 42.34(5) . . ?
N22 Mn2 Mn1 132.18(6) . . ?
O21 Mn2 Mn1 133.03(5) . . ?
N23 Mn2 Mn1 97.93(6) . . ?
N21 Mn2 Mn1 103.46(6) . . ?
Mn2 O1 Mn1 97.34(7) . . ?
Mn2 O2 Mn1 97.69(8) . . ?
C16 O11 Mn1 129.87(17) . . ?
C36 O21 Mn2 133.39(17) . . ?
C1 N1 C5 118.4(2) . . ?
C1 N1 Mn1 126.23(17) . . ?
C5 N1 Mn1 115.35(16) . . ?
C10 N2 C6 119.8(2) . . ?
C10 N2 Mn1 119.98(16) . . ?
C6 N2 Mn1 118.49(16) . . ?
C15 N3 C11 118.3(2) . . ?
C15 N3 Mn1 126.05(17) . . ?
C11 N3 Mn1 115.63(16) . . ?
C21 N21 C25 119.1(2) . . ?
C21 N21 Mn2 124.73(17) . . ?
C25 N21 Mn2 115.99(16) . . ?
C26 N22 C30 122.6(2) . . ?
C26 N22 Mn2 118.81(16) . . ?
C30 N22 Mn2 117.55(16) . . ?
C35 N23 C31 119.9(2) . . ?
C35 N23 Mn2 124.47(17) . . ?
C31 N23 Mn2 115.50(16) . . ?
N1 C1 C2 122.8(3) . . ?
C1 C2 C3 118.3(3) . . ?
C4 C3 C2 119.5(3) . . ?
C5 C4 C3 118.9(3) . . ?
N1 C5 C4 122.0(2) . . ?
N1 C5 C6 114.5(2) . . ?
C4 C5 C6 123.4(2) . . ?
N2 C6 C7 121.2(2) . . ?
N2 C6 C5 115.0(2) . . ?
C7 C6 C5 123.7(2) . . ?
C8 C7 C6 118.7(3) . . ?
C7 C8 C9 120.5(3) . . ?
C8 C9 C10 118.3(3) . . ?
N2 C10 C9 121.5(2) . . ?
N2 C10 C11 115.0(2) . . ?
C9 C10 C11 123.5(2) . . ?
N3 C11 C12 122.1(2) . . ?
N3 C11 C10 114.6(2) . . ?
C12 C11 C10 123.3(2) . . ?
C13 C12 C11 118.6(3) . . ?
C14 C13 C12 119.8(3) . . ?
C13 C14 C15 118.9(3) . . ?
N3 C15 C14 122.3(3) . . ?
O12 C16 O11 131.4(3) . . ?
O12 C16 C17 116.6(3) . . ?
O11 C16 C17 112.1(2) . . ?
F2 C17 F3 106.4(4) . . ?
F2 C17 F1 106.4(4) . . ?
F3 C17 F1 102.4(3) . . ?
F2 C17 C16 116.8(3) . . ?
F3 C17 C16 115.1(3) . . ?
F1 C17 C16 108.5(3) . . ?
N21 C21 C22 121.7(3) . . ?
C23 C22 C21 119.4(3) . . ?
C22 C23 C24 119.3(3) . . ?
C25 C24 C23 119.3(3) . . ?
N21 C25 C24 121.2(2) . . ?
N21 C25 C26 114.2(2) . . ?
C24 C25 C26 124.6(2) . . ?
N22 C26 C27 119.7(2) . . ?
N22 C26 C25 112.0(2) . . ?
C27 C26 C25 128.3(2) . . ?
C28 C27 C26 118.2(3) . . ?
C29 C28 C27 121.0(3) . . ?
C28 C29 C30 118.7(3) . . ?
N22 C30 C29 119.7(2) . . ?
N22 C30 C31 112.5(2) . . ?
C29 C30 C31 127.8(2) . . ?
N23 C31 C32 120.7(2) . . ?
N23 C31 C30 114.3(2) . . ?
C32 C31 C30 124.8(2) . . ?
C33 C32 C31 119.1(3) . . ?
C34 C33 C32 120.0(3) . . ?
C33 C34 C35 118.9(3) . . ?
N23 C35 C34 121.4(2) . . ?
O22 C36 O21 130.3(3) . . ?
O22 C36 C37 115.8(2) . . ?
O21 C36 C37 113.9(2) . . ?
F23 C37 F22 108.0(2) . . ?
F23 C37 F21 106.3(2) . . ?
F22 C37 F21 105.5(2) . . ?
F23 C37 C36 113.9(2) . . ?
F22 C37 C36 112.5(2) . . ?
F21 C37 C36 110.1(2) . . ?
O31 Cl O33 108.84(17) . . ?
O31 Cl O34 108.89(14) . . ?
O33 Cl O34 110.24(16) . . ?
O31 Cl O32 111.19(17) . . ?
O33 Cl O32 107.66(15) . . ?
O34 Cl O32 109.99(15) . . ?
N41 C41 C42 178.8(5) . . ?

loop_
_geom_bond_atom_site_label_1
_geom_bond_atom_site_label_2
_geom_bond_distance
_geom_bond_site_symmetry_2
_geom_bond_publ_flag
Mn1 O2 1.8508(17) . ?
Mn1 O1 1.8517(16) . ?
Mn1 O11 1.9914(18) . ?
Mn1 N2 2.1284(19) . ?
Mn1 N1 2.255(2) . ?
Mn1 N3 2.272(2) . ?
Mn1 Mn2 2.7265(5) . ?
Mn2 O2 1.7696(16) . ?
Mn2 O1 1.7786(17) . ?
Mn2 N22 2.0051(19) . ?
Mn2 O21 2.0104(17) . ?
Mn2 N23 2.021(2) . ?
Mn2 N21 2.031(2) . ?
F1 C17 1.333(5) . ?
F2 C17 1.245(4) . ?
F3 C17 1.297(4) . ?
F21 C37 1.341(3) . ?
F22 C37 1.328(3) . ?
F23 C37 1.324(3) . ?
O11 C16 1.266(3) . ?
O12 C16 1.217(3) . ?
O21 C36 1.257(3) . ?
O22 C36 1.219(3) . ?
N1 C1 1.340(3) . ?
N1 C5 1.350(3) . ?
N2 C10 1.348(3) . ?
N2 C6 1.350(3) . ?
N3 C15 1.345(3) . ?
N3 C11 1.353(3) . ?
N21 C21 1.343(3) . ?
N21 C25 1.367(3) . ?
N22 C26 1.343(3) . ?
N22 C30 1.344(3) . ?
N23 C35 1.333(3) . ?
N23 C31 1.368(3) . ?
C1 C2 1.378(4) . ?
C2 C3 1.384(4) . ?
C3 C4 1.383(4) . ?
C4 C5 1.378(4) . ?
C5 C6 1.486(3) . ?
C6 C7 1.386(3) . ?
C7 C8 1.374(4) . ?
C8 C9 1.384(4) . ?
C9 C10 1.387(3) . ?
C10 C11 1.485(3) . ?
C11 C12 1.389(3) . ?
C12 C13 1.382(4) . ?
C13 C14 1.370(4) . ?
C14 C15 1.387(4) . ?
C16 C17 1.528(4) . ?
C21 C22 1.384(4) . ?
C22 C23 1.377(4) . ?
C23 C24 1.387(4) . ?
C24 C25 1.379(4) . ?
C25 C26 1.479(4) . ?
C26 C27 1.392(3) . ?
C27 C28 1.383(4) . ?
C28 C29 1.380(4) . ?
C29 C30 1.384(4) . ?
C30 C31 1.474(3) . ?
C31 C32 1.382(4) . ?
C32 C33 1.378(4) . ?
C33 C34 1.376(4) . ?
C34 C35 1.390(4) . ?
C36 C37 1.540(4) . ?
Cl O31 1.425(2) . ?
Cl O33 1.427(2) . ?
Cl O34 1.432(2) . ?
Cl O32 1.438(2) . ?
N41 C41 1.122(4) . ?
C41 C42 1.455(5) . ?

loop_
_geom_hbond_atom_site_label_D
_geom_hbond_atom_site_label_H
_geom_hbond_atom_site_label_A
_geom_hbond_distance_DH
_geom_hbond_distance_HA
_geom_hbond_distance_DA
_geom_hbond_angle_DHA
_geom_hbond_site_symmetry_A
C1 H1 F23 0.88(3) 2.42(3) 3.101(3) 133(2) 1_455
C4 H4 O22 0.89(3) 2.40(3) 3.286(3) 171(3) 4_565
C9 H9 F2 1.00(3) 2.44(3) 3.158(4) 128(2) 3
C15 H15 O31 0.96(2) 2.41(2) 3.171(4) 137(2) 3_656
C29 H29 O31 0.89(3) 2.41(3) 3.170(4) 143(2) 1_455
C32 H32 O34 0.94(2) 2.44(3) 3.374(4) 172(2) 1_455
